data_7129369
loop_
_publ_author_name
'Yuan, Shu-Pei'
'Dou, Pei-Hao'
'Jia, Yun-Qing'
'Zhao, Jian-Qiang'
'You, Yong'
'Wang, Zhen-Hua'
'Zhou, Ming-Qiang'
'Yuan, Weicheng'

_publ_section_title
;
 Catalytic asymmetric aromatizing inverse electron-demand [4+2]
 cycloaddition of 1-thioaurones and 1-azaaurones
;
_journal_name_full 'Chemical Communications'
_journal_paper_doi 10.1039/D1CC06357J
_journal_year 2021
_chemical_formula_sum 'C31 H23 N O3 S'
_chemical_formula_weight 489.56
_space_group_crystal_system triclinic
_space_group_IT_number 1
_space_group_name_Hall 'P 1'
_space_group_name_H-M_alt 'P 1'
_atom_sites_solution_hydrogens mixed
_audit_creation_method SHELXL-2014/7
_audit_update_record
;
2021-08-10 deposited with the CCDC.	2021-12-08 downloaded from the CCDC.
;
_cell_angle_alpha 117.754(6)
_cell_angle_beta 91.918(4)
_cell_angle_gamma 96.198(4)
_cell_formula_units_Z 2
_cell_length_a 10.0702(4)
_cell_length_b 11.9626(8)
_cell_length_c 12.1903(7)
_cell_measurement_temperature 293(2)
_cell_volume 1286.11(15)
_computing_structure_refinement 'SHELXL-2014/7 (Sheldrick, 2014)'
_diffrn_ambient_temperature 293(2)
_diffrn_measured_fraction_theta_full 0.999
_diffrn_measured_fraction_theta_max 0.985
_diffrn_radiation_type CuK\a
_diffrn_radiation_wavelength 1.54184
_diffrn_reflns_av_R_equivalents 0.0335
_diffrn_reflns_av_unetI/netI 0.0417
_diffrn_reflns_Laue_measured_fraction_full 0.999
_diffrn_reflns_Laue_measured_fraction_max 0.985
_diffrn_reflns_limit_h_max 12
_diffrn_reflns_limit_h_min -12
_diffrn_reflns_limit_k_max 13
_diffrn_reflns_limit_k_min -14
_diffrn_reflns_limit_l_max 14
_diffrn_reflns_limit_l_min -14
_diffrn_reflns_number 18465
_diffrn_reflns_point_group_measured_fraction_full 0.908
_diffrn_reflns_point_group_measured_fraction_max 0.887
_diffrn_reflns_theta_full 67.684
_diffrn_reflns_theta_max 71.041
_diffrn_reflns_theta_min 4.117
_exptl_absorpt_coefficient_mu 1.377
_exptl_crystal_density_diffrn 1.264
_exptl_crystal_F_000 512
_exptl_crystal_size_max 0.130
_exptl_crystal_size_mid 0.110
_exptl_crystal_size_min 0.100
_refine_diff_density_max 0.237
_refine_diff_density_min -0.210
_refine_diff_density_rms 0.044
_refine_ls_abs_structure_details
;
 Flack x determined using 2995 quotients [(I+)-(I-)]/[(I+)+(I-)]
 (Parsons, Flack and Wagner, Acta Cryst. B69 (2013) 249-259).
;
_refine_ls_abs_structure_Flack -0.01(2)
_refine_ls_extinction_method none
_refine_ls_goodness_of_fit_ref 1.025
_refine_ls_hydrogen_treatment mixed
_refine_ls_matrix_type full
_refine_ls_number_parameters 657
_refine_ls_number_reflns 8825
_refine_ls_number_restraints 4
_refine_ls_restrained_S_all 1.025
_refine_ls_R_factor_all 0.0559
_refine_ls_R_factor_gt 0.0494
_refine_ls_shift/su_max 0.000
_refine_ls_shift/su_mean 0.000
_refine_ls_structure_factor_coef Fsqd
_refine_ls_weighting_details 'w=1/[\s^2^(Fo^2^)+(0.0775P)^2^+0.0729P] where P=(Fo^2^+2Fc^2^)/3'
_refine_ls_weighting_scheme calc
_refine_ls_wR_factor_gt 0.1247
_refine_ls_wR_factor_ref 0.1344
_reflns_Friedel_coverage 0.800
_reflns_Friedel_fraction_full 0.817
_reflns_Friedel_fraction_max 0.789
_reflns_number_gt 7897
_reflns_number_total 8825
_reflns_threshold_expression 'I > 2\s(I)'
_cod_data_source_file d1cc06357j2.cif
_cod_data_source_block 202106188
_cod_original_cell_volume 1286.10(14)
_cod_database_code 7129369
_shelx_shelxl_version_number 2014/7
_shelx_space_group_comment
;
The symmetry employed for this shelxl refinement is uniquely defined
by the following loop, which should always be used as a source of
symmetry information in preference to the above space-group names.
They are only intended as comments.
;
_shelx_estimated_absorpt_t_min 0.841
_shelx_estimated_absorpt_t_max 0.875

loop_
_space_group_symop_operation_xyz
'x, y, z'

loop_
_atom_site_label
_atom_site_type_symbol
_atom_site_fract_x
_atom_site_fract_y
_atom_site_fract_z
_atom_site_U_iso_or_equiv
_atom_site_adp_type
_atom_site_occupancy
_atom_site_site_symmetry_order
_atom_site_calc_flag
_atom_site_refinement_flags_posn
_atom_site_refinement_flags_adp
_atom_site_refinement_flags_occupancy
_atom_site_disorder_assembly
_atom_site_disorder_group
S1 S -0.28966(12) 0.70386(12) 0.25732(12) 0.0684(3) Uani 1 1 d . . . . .
O1 O -0.1393(3) 0.3975(3) 0.0401(3) 0.0523(7) Uani 1 1 d . . . . .
O2 O 0.0624(3) 0.3413(3) 0.0284(3) 0.0524(7) Uani 1 1 d . . . . .
O3 O 0.1746(3) 0.6499(3) 0.4625(3) 0.0647(8) Uani 1 1 d . . . . .
N1 N 0.1579(3) 0.5041(3) 0.2590(3) 0.0470(7) Uani 1 1 d D . . . .
H1 H 0.193(4) 0.448(3) 0.200(3) 0.033(9) Uiso 1 1 d D . . . .
C1 C -0.4409(5) 0.3677(5) -0.0197(5) 0.0639(11) Uani 1 1 d . . . . .
H1A H -0.4067 0.2924 -0.0687 0.077 Uiso 1 1 calc R U . . .
C2 C -0.5753(5) 0.3764(7) -0.0351(6) 0.0815(17) Uani 1 1 d . . . . .
H2 H -0.6326 0.3061 -0.0944 0.098 Uiso 1 1 calc R U . . .
C3 C -0.6261(5) 0.4914(8) 0.0386(6) 0.0854(18) Uani 1 1 d . . . . .
H3 H -0.7161 0.4966 0.0251 0.102 Uiso 1 1 calc R U . . .
C4 C -0.5461(5) 0.5945(7) 0.1289(6) 0.0773(15) Uani 1 1 d . . . . .
H4 H -0.5808 0.6692 0.1782 0.093 Uiso 1 1 calc R U . . .
C5 C -0.4104(4) 0.5858(5) 0.1460(4) 0.0622(11) Uani 1 1 d . . . . .
C6 C -0.3574(4) 0.4745(4) 0.0715(4) 0.0535(9) Uani 1 1 d . . . . .
C7 C -0.2170(4) 0.4923(4) 0.1051(4) 0.0521(9) Uani 1 1 d . . . . .
C8 C -0.1665(4) 0.6050(4) 0.2019(4) 0.0549(10) Uani 1 1 d . . . . .
C9 C -0.0237(4) 0.6340(4) 0.2569(4) 0.0498(9) Uani 1 1 d . . . . .
H9 H -0.0226 0.6864 0.3472 0.060 Uiso 1 1 calc R U . . .
C10 C 0.0159(4) 0.5006(4) 0.2312(3) 0.0461(8) Uani 1 1 d . . . . .
C11 C -0.0151(4) 0.4068(3) 0.0917(3) 0.0435(8) Uani 1 1 d . . . . .
C12 C -0.0692(4) 0.4485(4) 0.3060(4) 0.0525(9) Uani 1 1 d . . . . .
H12A H -0.0414 0.5023 0.3939 0.063 Uiso 1 1 calc R U . . .
H12B H -0.1625 0.4562 0.2922 0.063 Uiso 1 1 calc R U . . .
C13 C -0.0602(4) 0.3120(4) 0.2746(4) 0.0554(10) Uani 1 1 d . . . . .
C14 C 0.0350(5) 0.2824(6) 0.3381(6) 0.0774(14) Uani 1 1 d . . . . .
H14 H 0.0948 0.3476 0.4005 0.093 Uiso 1 1 calc R U . . .
C15 C 0.0424(8) 0.1576(8) 0.3102(9) 0.103(2) Uani 1 1 d . . . . .
H15 H 0.1061 0.1392 0.3541 0.123 Uiso 1 1 calc R U . . .
C16 C -0.0449(10) 0.0601(8) 0.2169(9) 0.107(3) Uani 1 1 d . . . . .
H16 H -0.0396 -0.0242 0.1974 0.128 Uiso 1 1 calc R U . . .
C17 C -0.1386(9) 0.0872(6) 0.1536(6) 0.097(2) Uani 1 1 d . . . . .
H17 H -0.1974 0.0213 0.0908 0.116 Uiso 1 1 calc R U . . .
C18 C -0.1473(6) 0.2134(5) 0.1821(5) 0.0749(14) Uani 1 1 d . . . . .
H18 H -0.2122 0.2310 0.1385 0.090 Uiso 1 1 calc R U . . .
C19 C 0.0680(4) 0.7076(4) 0.2098(4) 0.0550(10) Uani 1 1 d . . . . .
C20 C 0.0461(6) 0.6923(5) 0.0898(5) 0.0706(13) Uani 1 1 d . . . . .
H20 H -0.0247 0.6337 0.0356 0.085 Uiso 1 1 calc R U . . .
C21 C 0.1300(8) 0.7646(6) 0.0507(6) 0.0870(17) Uani 1 1 d . . . . .
H21 H 0.1141 0.7550 -0.0291 0.104 Uiso 1 1 calc R U . . .
C22 C 0.2365(7) 0.8504(6) 0.1298(7) 0.0900(18) Uani 1 1 d . . . . .
H22 H 0.2940 0.8969 0.1029 0.108 Uiso 1 1 calc R U . . .
C23 C 0.2570(6) 0.8666(5) 0.2485(7) 0.0813(16) Uani 1 1 d . . . . .
H23 H 0.3281 0.9252 0.3022 0.098 Uiso 1 1 calc R U . . .
C24 C 0.1737(5) 0.7973(4) 0.2890(5) 0.0630(11) Uani 1 1 d . . . . .
H24 H 0.1882 0.8107 0.3702 0.076 Uiso 1 1 calc R U . . .
C25 C 0.2235(4) 0.5700(4) 0.3739(4) 0.0510(9) Uani 1 1 d . . . . .
C26 C 0.3602(4) 0.5363(5) 0.3891(4) 0.0573(10) Uani 1 1 d . . . . .
C27 C 0.4437(6) 0.6224(6) 0.4937(6) 0.0810(15) Uani 1 1 d . . . . .
H27 H 0.4173 0.7000 0.5482 0.097 Uiso 1 1 calc R U . . .
C28 C 0.5687(6) 0.5917(10) 0.5168(7) 0.107(3) Uani 1 1 d . . . . .
H28 H 0.6250 0.6498 0.5869 0.129 Uiso 1 1 calc R U . . .
C29 C 0.6085(5) 0.4793(11) 0.4392(8) 0.107(3) Uani 1 1 d . . . . .
H29 H 0.6905 0.4592 0.4568 0.128 Uiso 1 1 calc R U . . .
C30 C 0.5275(6) 0.3956(9) 0.3349(7) 0.105(2) Uani 1 1 d . . . . .
H30 H 0.5556 0.3190 0.2801 0.126 Uiso 1 1 calc R U . . .
C31 C 0.4038(5) 0.4233(6) 0.3093(5) 0.0815(16) Uani 1 1 d . . . . .
H31 H 0.3496 0.3651 0.2377 0.098 Uiso 1 1 calc R U . . .
S1' S 1.00323(12) 0.63874(11) 0.67516(10) 0.0651(3) Uani 1 1 d . . . . .
O1' O 0.7999(3) 0.9252(3) 0.8300(3) 0.0673(9) Uani 1 1 d . . . . .
O2' O 0.8190(3) 1.1207(3) 0.8584(3) 0.0748(10) Uani 1 1 d . . . . .
O3' O 1.1507(4) 1.0195(3) 0.5618(3) 0.0702(9) Uani 1 1 d . . . . .
N1' N 1.0231(3) 1.1052(3) 0.7213(3) 0.0506(8) Uani 1 1 d . . . . .
H1' H 1.009(5) 1.176(5) 0.784(4) 0.049(11) Uiso 1 1 d . . . . .
C1' C 0.6746(6) 0.6923(7) 0.8502(5) 0.0836(17) Uani 1 1 d . . . . .
H1'A H 0.6273 0.7609 0.8901 0.100 Uiso 1 1 calc R U . . .
C2' C 0.6320(7) 0.5746(8) 0.8428(6) 0.098(2) Uani 1 1 d . . . . .
H2' H 0.5544 0.5636 0.8780 0.118 Uiso 1 1 calc R U . . .
C3' C 0.7044(9) 0.4716(8) 0.7829(7) 0.107(3) Uani 1 1 d . . . . .
H3' H 0.6737 0.3935 0.7787 0.128 Uiso 1 1 calc R U . . .
C4' C 0.8186(7) 0.4843(6) 0.7308(6) 0.0892(19) Uani 1 1 d . . . . .
H4' H 0.8662 0.4158 0.6914 0.107 Uiso 1 1 calc R U . . .
C5' C 0.8624(6) 0.6016(5) 0.7378(4) 0.0679(13) Uani 1 1 d . . . . .
C6' C 0.7924(5) 0.7035(5) 0.7948(4) 0.0663(13) Uani 1 1 d . . . . .
C7' C 0.8550(5) 0.8113(5) 0.7832(4) 0.0604(11) Uani 1 1 d . . . . .
C8' C 0.9669(4) 0.7933(4) 0.7251(4) 0.0548(10) Uani 1 1 d . . . . .
C9' C 1.0493(4) 0.8937(4) 0.7071(4) 0.0514(9) Uani 1 1 d . . . . .
H9' H 1.0843 0.8525 0.6256 0.062 Uiso 1 1 calc R U . . .
C10' C 0.9520(4) 0.9845(4) 0.7035(4) 0.0491(9) Uani 1 1 d . . . . .
C11' C 0.8547(4) 1.0204(4) 0.8055(4) 0.0570(10) Uani 1 1 d . . . . .
C12' C 0.8626(5) 0.9140(4) 0.5761(4) 0.0573(10) Uani 1 1 d . . . . .
H12C H 0.9213 0.8852 0.5096 0.069 Uiso 1 1 calc R U . . .
H12D H 0.8104 0.8388 0.5718 0.069 Uiso 1 1 calc R U . . .
C13' C 0.7675(5) 0.9913(4) 0.5522(4) 0.0582(10) Uani 1 1 d . . . . .
C14' C 0.6374(5) 0.9893(6) 0.5847(6) 0.0812(15) Uani 1 1 d . . . . .
H14' H 0.6084 0.9405 0.6228 0.097 Uiso 1 1 calc R U . . .
C15' C 0.5499(6) 1.0588(9) 0.5614(8) 0.109(2) Uani 1 1 d . . . . .
H15' H 0.4624 1.0560 0.5831 0.131 Uiso 1 1 calc R U . . .
C16' C 0.5921(7) 1.1318(8) 0.5062(8) 0.101(2) Uani 1 1 d . . . . .
H16' H 0.5341 1.1801 0.4918 0.121 Uiso 1 1 calc R U . . .
C17' C 0.7204(6) 1.1330(7) 0.4725(6) 0.0863(16) Uani 1 1 d . . . . .
H17' H 0.7492 1.1812 0.4339 0.104 Uiso 1 1 calc R U . . .
C18' C 0.8069(5) 1.0632(6) 0.4953(5) 0.0707(12) Uani 1 1 d . . . . .
H18' H 0.8937 1.0649 0.4718 0.085 Uiso 1 1 calc R U . . .
C19' C 1.1679(4) 0.9593(4) 0.8057(4) 0.0525(9) Uani 1 1 d . . . . .
C20' C 1.1520(5) 1.0274(5) 0.9320(4) 0.0651(11) Uani 1 1 d . . . . .
H20' H 1.0661 1.0345 0.9578 0.078 Uiso 1 1 calc R U . . .
C21' C 1.2617(6) 1.0845(6) 1.0196(5) 0.0786(15) Uani 1 1 d . . . . .
H21' H 1.2491 1.1302 1.1036 0.094 Uiso 1 1 calc R U . . .
C22' C 1.3892(6) 1.0741(7) 0.9832(7) 0.0894(18) Uani 1 1 d . . . . .
H22' H 1.4631 1.1102 1.0423 0.107 Uiso 1 1 calc R U . . .
C23' C 1.4062(6) 1.0113(9) 0.8614(8) 0.104(2) Uani 1 1 d . . . . .
H23' H 1.4927 1.0068 0.8366 0.125 Uiso 1 1 calc R U . . .
C24' C 1.2969(5) 0.9527(6) 0.7715(6) 0.0795(15) Uani 1 1 d . . . . .
H24' H 1.3112 0.9088 0.6878 0.095 Uiso 1 1 calc R U . . .
C25' C 1.1145(4) 1.1141(4) 0.6468(4) 0.0504(9) Uani 1 1 d . . . . .
C26' C 1.1712(4) 1.2448(4) 0.6705(4) 0.0503(8) Uani 1 1 d . . . . .
C27' C 1.2661(6) 1.2555(6) 0.5953(7) 0.0812(16) Uani 1 1 d . . . . .
H27' H 1.2933 1.1818 0.5337 0.097 Uiso 1 1 calc R U . . .
C28' C 1.3212(6) 1.3714(7) 0.6090(9) 0.102(2) Uani 1 1 d . . . . .
H28' H 1.3842 1.3759 0.5566 0.122 Uiso 1 1 calc R U . . .
C29' C 1.2837(7) 1.4796(6) 0.6993(7) 0.0879(18) Uani 1 1 d . . . . .
H29' H 1.3213 1.5588 0.7096 0.105 Uiso 1 1 calc R U . . .
C30' C 1.1917(8) 1.4721(6) 0.7740(6) 0.094(2) Uani 1 1 d . . . . .
H30' H 1.1668 1.5468 0.8361 0.112 Uiso 1 1 calc R U . . .
C31' C 1.1331(7) 1.3551(5) 0.7604(5) 0.0736(14) Uani 1 1 d . . . . .
H31' H 1.0684 1.3517 0.8119 0.088 Uiso 1 1 calc R U . . .

loop_
_atom_site_aniso_label
_atom_site_aniso_U_11
_atom_site_aniso_U_22
_atom_site_aniso_U_33
_atom_site_aniso_U_23
_atom_site_aniso_U_13
_atom_site_aniso_U_12
S1 0.0613(6) 0.0665(7) 0.0694(7) 0.0207(5) 0.0121(5) 0.0298(5)
O1 0.0459(13) 0.0486(15) 0.0478(14) 0.0104(12) -0.0038(11) 0.0098(11)
O2 0.0471(13) 0.0533(15) 0.0470(14) 0.0141(12) 0.0101(11) 0.0129(11)
O3 0.0642(17) 0.0666(19) 0.0473(15) 0.0142(14) 0.0021(13) 0.0076(15)
N1 0.0388(14) 0.0544(18) 0.0415(15) 0.0171(14) 0.0033(12) 0.0084(13)
C1 0.053(2) 0.075(3) 0.072(3) 0.044(2) -0.008(2) -0.003(2)
C2 0.049(2) 0.119(5) 0.095(4) 0.073(4) -0.011(2) -0.012(3)
C3 0.043(2) 0.145(6) 0.104(4) 0.088(4) 0.009(3) 0.017(3)
C4 0.053(2) 0.117(5) 0.089(4) 0.066(4) 0.019(2) 0.034(3)
C5 0.052(2) 0.081(3) 0.063(3) 0.040(2) 0.0105(19) 0.018(2)
C6 0.0452(19) 0.068(3) 0.057(2) 0.038(2) 0.0040(16) 0.0101(18)
C7 0.0468(19) 0.053(2) 0.055(2) 0.0231(18) 0.0010(16) 0.0135(16)
C8 0.050(2) 0.051(2) 0.055(2) 0.0147(18) 0.0050(17) 0.0169(17)
C9 0.0482(19) 0.0454(19) 0.0441(18) 0.0108(15) 0.0036(15) 0.0102(15)
C10 0.0394(16) 0.051(2) 0.0408(17) 0.0156(15) 0.0043(13) 0.0074(14)
C11 0.0413(17) 0.0415(18) 0.0446(18) 0.0179(15) 0.0043(14) 0.0048(14)
C12 0.0421(17) 0.062(2) 0.0474(19) 0.0205(17) 0.0081(15) 0.0097(16)
C13 0.052(2) 0.066(3) 0.052(2) 0.0304(19) 0.0162(17) 0.0096(18)
C14 0.062(3) 0.097(4) 0.094(4) 0.063(3) 0.011(3) 0.012(3)
C15 0.100(5) 0.121(6) 0.137(7) 0.095(6) 0.042(5) 0.045(4)
C16 0.151(7) 0.083(4) 0.117(6) 0.062(5) 0.069(6) 0.044(5)
C17 0.145(6) 0.069(3) 0.061(3) 0.023(3) 0.031(4) -0.010(4)
C18 0.089(3) 0.073(3) 0.060(3) 0.033(2) 0.007(2) -0.007(3)
C19 0.059(2) 0.0410(19) 0.055(2) 0.0127(16) 0.0081(18) 0.0127(16)
C20 0.099(4) 0.053(2) 0.053(2) 0.020(2) 0.007(2) 0.011(2)
C21 0.133(5) 0.066(3) 0.071(3) 0.038(3) 0.022(3) 0.022(3)
C22 0.109(5) 0.067(3) 0.114(5) 0.055(3) 0.039(4) 0.023(3)
C23 0.076(3) 0.051(3) 0.110(5) 0.035(3) 0.007(3) -0.002(2)
C24 0.065(2) 0.049(2) 0.067(3) 0.0207(19) 0.004(2) 0.0068(18)
C25 0.0457(19) 0.059(2) 0.048(2) 0.0261(18) 0.0012(15) -0.0013(17)
C26 0.0432(19) 0.081(3) 0.056(2) 0.041(2) -0.0001(16) -0.0006(19)
C27 0.066(3) 0.097(4) 0.078(3) 0.046(3) -0.017(2) -0.010(3)
C28 0.057(3) 0.181(8) 0.092(4) 0.082(5) -0.027(3) -0.022(4)
C29 0.045(3) 0.213(9) 0.102(5) 0.105(6) 0.010(3) 0.022(4)
C30 0.072(4) 0.162(7) 0.094(5) 0.063(5) 0.018(3) 0.051(4)
C31 0.057(3) 0.110(5) 0.070(3) 0.034(3) 0.000(2) 0.024(3)
S1' 0.0832(7) 0.0530(6) 0.0592(6) 0.0286(5) 0.0068(5) -0.0001(5)
O1' 0.0588(17) 0.075(2) 0.0618(18) 0.0277(16) 0.0209(14) 0.0010(15)
O2' 0.0667(19) 0.064(2) 0.067(2) 0.0070(16) 0.0208(15) 0.0091(15)
O3' 0.090(2) 0.0527(17) 0.0619(18) 0.0192(14) 0.0334(17) 0.0146(15)
N1' 0.0526(17) 0.0418(17) 0.0477(17) 0.0130(14) 0.0088(13) 0.0053(13)
C1' 0.076(3) 0.107(4) 0.064(3) 0.044(3) 0.004(2) -0.019(3)
C2' 0.093(4) 0.118(6) 0.082(4) 0.058(4) 0.002(3) -0.037(4)
C3' 0.137(6) 0.092(5) 0.088(4) 0.052(4) 0.003(4) -0.040(5)
C4' 0.117(5) 0.080(4) 0.073(3) 0.047(3) -0.007(3) -0.026(3)
C5' 0.082(3) 0.065(3) 0.050(2) 0.029(2) -0.004(2) -0.017(2)
C6' 0.069(3) 0.080(3) 0.045(2) 0.032(2) -0.0063(19) -0.023(2)
C7' 0.060(2) 0.065(3) 0.046(2) 0.0222(19) 0.0028(17) -0.010(2)
C8' 0.060(2) 0.053(2) 0.047(2) 0.0218(17) 0.0047(17) -0.0011(18)
C9' 0.056(2) 0.048(2) 0.0442(18) 0.0177(16) 0.0114(16) 0.0030(16)
C10' 0.0514(19) 0.0445(19) 0.0438(19) 0.0152(15) 0.0106(15) 0.0015(15)
C11' 0.0483(19) 0.061(3) 0.046(2) 0.0133(19) 0.0079(16) 0.0012(18)
C12' 0.061(2) 0.051(2) 0.047(2) 0.0134(17) 0.0039(17) 0.0036(18)
C13' 0.062(2) 0.052(2) 0.050(2) 0.0173(18) 0.0029(18) 0.0022(18)
C14' 0.062(3) 0.098(4) 0.094(4) 0.054(3) 0.016(3) 0.006(3)
C15' 0.062(3) 0.153(7) 0.142(7) 0.090(6) 0.031(4) 0.034(4)
C16' 0.087(4) 0.117(5) 0.129(6) 0.077(5) 0.022(4) 0.039(4)
C17' 0.087(4) 0.094(4) 0.098(4) 0.060(4) 0.010(3) 0.017(3)
C18' 0.066(3) 0.083(3) 0.070(3) 0.042(3) 0.012(2) 0.010(2)
C19' 0.055(2) 0.049(2) 0.057(2) 0.0293(18) 0.0056(17) 0.0010(16)
C20' 0.064(3) 0.070(3) 0.058(2) 0.028(2) 0.008(2) 0.004(2)
C21' 0.090(4) 0.076(3) 0.060(3) 0.029(2) -0.007(2) -0.008(3)
C22' 0.074(3) 0.098(4) 0.098(4) 0.055(4) -0.022(3) -0.016(3)
C23' 0.057(3) 0.143(7) 0.114(5) 0.063(5) 0.006(3) 0.003(3)
C24' 0.061(3) 0.097(4) 0.076(3) 0.037(3) 0.014(2) 0.010(3)
C25' 0.055(2) 0.049(2) 0.0472(19) 0.0229(17) 0.0073(16) 0.0086(16)
C26' 0.0479(19) 0.053(2) 0.056(2) 0.0304(18) -0.0015(16) 0.0063(16)
C27' 0.068(3) 0.075(3) 0.116(5) 0.054(3) 0.036(3) 0.021(2)
C28' 0.075(3) 0.094(5) 0.166(7) 0.084(5) 0.042(4) 0.015(3)
C29' 0.091(4) 0.074(4) 0.117(5) 0.065(4) -0.004(3) -0.006(3)
C30' 0.154(6) 0.053(3) 0.078(4) 0.034(3) 0.012(4) 0.013(3)
C31' 0.117(4) 0.052(3) 0.057(3) 0.029(2) 0.016(3) 0.014(3)

loop_
_atom_type_symbol
_atom_type_description
_atom_type_scat_dispersion_real
_atom_type_scat_dispersion_imag
_atom_type_scat_source
C C 0.0181 0.0091 'International Tables Vol C Tables 4.2.6.8 and 6.1.1.4'
H H 0.0000 0.0000 'International Tables Vol C Tables 4.2.6.8 and 6.1.1.4'
N N 0.0311 0.0180 'International Tables Vol C Tables 4.2.6.8 and 6.1.1.4'
O O 0.0492 0.0322 'International Tables Vol C Tables 4.2.6.8 and 6.1.1.4'
S S 0.3331 0.5567 'International Tables Vol C Tables 4.2.6.8 and 6.1.1.4'

loop_
_geom_angle_atom_site_label_1
_geom_angle_atom_site_label_2
_geom_angle_atom_site_label_3
_geom_angle
_geom_angle_site_symmetry_1
_geom_angle_site_symmetry_3
_geom_angle_publ_flag
C8 S1 C5 91.0(2) . . ?
C11 O1 C7 118.3(3) . . ?
C25 N1 C10 124.3(3) . . ?
C25 N1 H1 121(3) . . ?
C10 N1 H1 114(3) . . ?
C2 C1 C6 118.5(5) . . ?
C2 C1 H1A 120.8 . . ?
C6 C1 H1A 120.8 . . ?
C1 C2 C3 120.5(6) . . ?
C1 C2 H2 119.8 . . ?
C3 C2 H2 119.8 . . ?
C4 C3 C2 121.3(5) . . ?
C4 C3 H3 119.4 . . ?
C2 C3 H3 119.4 . . ?
C3 C4 C5 118.6(6) . . ?
C3 C4 H4 120.7 . . ?
C5 C4 H4 120.7 . . ?
C6 C5 C4 121.0(5) . . ?
C6 C5 S1 112.2(3) . . ?
C4 C5 S1 126.8(4) . . ?
C5 C6 C1 120.2(4) . . ?
C5 C6 C7 109.7(4) . . ?
C1 C6 C7 130.1(4) . . ?
C8 C7 O1 123.1(4) . . ?
C8 C7 C6 115.9(4) . . ?
O1 C7 C6 121.0(4) . . ?
C7 C8 C9 122.5(4) . . ?
C7 C8 S1 111.1(3) . . ?
C9 C8 S1 126.2(3) . . ?
C8 C9 C19 113.4(4) . . ?
C8 C9 C10 104.7(3) . . ?
C19 C9 C10 115.2(3) . . ?
C8 C9 H9 107.7 . . ?
C19 C9 H9 107.7 . . ?
C10 C9 H9 107.7 . . ?
N1 C10 C11 105.6(3) . . ?
N1 C10 C12 110.7(3) . . ?
C11 C10 C12 108.6(3) . . ?
N1 C10 C9 113.5(3) . . ?
C11 C10 C9 109.0(3) . . ?
C12 C10 C9 109.3(3) . . ?
O2 C11 O1 119.1(3) . . ?
O2 C11 C10 124.1(3) . . ?
O1 C11 C10 116.8(3) . . ?
C13 C12 C10 115.6(3) . . ?
C13 C12 H12A 108.4 . . ?
C10 C12 H12A 108.4 . . ?
C13 C12 H12B 108.4 . . ?
C10 C12 H12B 108.4 . . ?
H12A C12 H12B 107.4 . . ?
C18 C13 C14 118.3(5) . . ?
C18 C13 C12 120.6(5) . . ?
C14 C13 C12 121.0(4) . . ?
C15 C14 C13 121.0(6) . . ?
C15 C14 H14 119.5 . . ?
C13 C14 H14 119.5 . . ?
C14 C15 C16 119.9(7) . . ?
C14 C15 H15 120.0 . . ?
C16 C15 H15 120.0 . . ?
C17 C16 C15 119.9(7) . . ?
C17 C16 H16 120.0 . . ?
C15 C16 H16 120.0 . . ?
C16 C17 C18 120.4(7) . . ?
C16 C17 H17 119.8 . . ?
C18 C17 H17 119.8 . . ?
C13 C18 C17 120.4(6) . . ?
C13 C18 H18 119.8 . . ?
C17 C18 H18 119.8 . . ?
C24 C19 C20 118.4(5) . . ?
C24 C19 C9 119.9(4) . . ?
C20 C19 C9 121.7(4) . . ?
C21 C20 C19 120.2(5) . . ?
C21 C20 H20 119.9 . . ?
C19 C20 H20 119.9 . . ?
C22 C21 C20 120.3(6) . . ?
C22 C21 H21 119.9 . . ?
C20 C21 H21 119.9 . . ?
C23 C22 C21 119.5(6) . . ?
C23 C22 H22 120.2 . . ?
C21 C22 H22 120.2 . . ?
C22 C23 C24 120.8(6) . . ?
C22 C23 H23 119.6 . . ?
C24 C23 H23 119.6 . . ?
C23 C24 C19 120.7(5) . . ?
C23 C24 H24 119.6 . . ?
C19 C24 H24 119.6 . . ?
O3 C25 N1 122.8(4) . . ?
O3 C25 C26 121.2(4) . . ?
N1 C25 C26 116.0(4) . . ?
C31 C26 C27 118.6(5) . . ?
C31 C26 C25 124.2(4) . . ?
C27 C26 C25 117.1(5) . . ?
C26 C27 C28 119.4(7) . . ?
C26 C27 H27 120.3 . . ?
C28 C27 H27 120.3 . . ?
C29 C28 C27 121.2(6) . . ?
C29 C28 H28 119.4 . . ?
C27 C28 H28 119.4 . . ?
C28 C29 C30 119.4(6) . . ?
C28 C29 H29 120.3 . . ?
C30 C29 H29 120.3 . . ?
C29 C30 C31 120.8(7) . . ?
C29 C30 H30 119.6 . . ?
C31 C30 H30 119.6 . . ?
C26 C31 C30 120.6(6) . . ?
C26 C31 H31 119.7 . . ?
C30 C31 H31 119.7 . . ?
C8' S1' C5' 91.2(2) . . ?
C11' O1' C7' 119.2(3) . . ?
C25' N1' C10' 123.5(3) . . ?
C25' N1' H1' 116(3) . . ?
C10' N1' H1' 120(3) . . ?
C2' C1' C6' 117.2(7) . . ?
C2' C1' H1'A 121.4 . . ?
C6' C1' H1'A 121.4 . . ?
C1' C2' C3' 121.0(6) . . ?
C1' C2' H2' 119.5 . . ?
C3' C2' H2' 119.5 . . ?
C4' C3' C2' 121.1(6) . . ?
C4' C3' H3' 119.4 . . ?
C2' C3' H3' 119.4 . . ?
C3' C4' C5' 118.5(8) . . ?
C3' C4' H4' 120.7 . . ?
C5' C4' H4' 120.7 . . ?
C6' C5' C4' 121.4(6) . . ?
C6' C5' S1' 112.1(4) . . ?
C4' C5' S1' 126.4(5) . . ?
C5' C6' C1' 120.8(5) . . ?
C5' C6' C7' 110.3(4) . . ?
C1' C6' C7' 128.9(6) . . ?
C8' C7' O1' 123.5(4) . . ?
C8' C7' C6' 115.3(5) . . ?
O1' C7' C6' 121.3(4) . . ?
C7' C8' C9' 123.8(4) . . ?
C7' C8' S1' 111.1(4) . . ?
C9' C8' S1' 125.1(3) . . ?
C8' C9' C19' 111.4(4) . . ?
C8' C9' C10' 106.6(3) . . ?
C19' C9' C10' 114.5(3) . . ?
C8' C9' H9' 108.0 . . ?
C19' C9' H9' 108.0 . . ?
C10' C9' H9' 108.0 . . ?
N1' C10' C11' 105.4(3) . . ?
N1' C10' C9' 112.2(3) . . ?
C11' C10' C9' 113.5(4) . . ?
N1' C10' C12' 111.1(4) . . ?
C11' C10' C12' 106.2(3) . . ?
C9' C10' C12' 108.3(3) . . ?
O2' C11' O1' 118.2(4) . . ?
O2' C11' C10' 124.6(4) . . ?
O1' C11' C10' 117.1(4) . . ?
C13' C12' C10' 115.9(3) . . ?
C13' C12' H12C 108.3 . . ?
C10' C12' H12C 108.3 . . ?
C13' C12' H12D 108.3 . . ?
C10' C12' H12D 108.3 . . ?
H12C C12' H12D 107.4 . . ?
C18' C13' C14' 118.2(5) . . ?
C18' C13' C12' 120.9(4) . . ?
C14' C13' C12' 120.9(5) . . ?
C15' C14' C13' 120.9(6) . . ?
C15' C14' H14' 119.6 . . ?
C13' C14' H14' 119.6 . . ?
C16' C15' C14' 120.0(6) . . ?
C16' C15' H15' 120.0 . . ?
C14' C15' H15' 120.0 . . ?
C17' C16' C15' 119.4(6) . . ?
C17' C16' H16' 120.3 . . ?
C15' C16' H16' 120.3 . . ?
C16' C17' C18' 120.4(6) . . ?
C16' C17' H17' 119.8 . . ?
C18' C17' H17' 119.8 . . ?
C13' C18' C17' 121.2(5) . . ?
C13' C18' H18' 119.4 . . ?
C17' C18' H18' 119.4 . . ?
C24' C19' C20' 117.4(5) . . ?
C24' C19' C9' 120.1(4) . . ?
C20' C19' C9' 122.4(4) . . ?
C21' C20' C19' 121.2(5) . . ?
C21' C20' H20' 119.4 . . ?
C19' C20' H20' 119.4 . . ?
C22' C21' C20' 120.2(5) . . ?
C22' C21' H21' 119.9 . . ?
C20' C21' H21' 119.9 . . ?
C23' C22' C21' 119.4(6) . . ?
C23' C22' H22' 120.3 . . ?
C21' C22' H22' 120.3 . . ?
C22' C23' C24' 121.3(6) . . ?
C22' C23' H23' 119.4 . . ?
C24' C23' H23' 119.4 . . ?
C19' C24' C23' 120.5(6) . . ?
C19' C24' H24' 119.7 . . ?
C23' C24' H24' 119.7 . . ?
O3' C25' N1' 122.1(4) . . ?
O3' C25' C26' 120.5(4) . . ?
N1' C25' C26' 117.4(3) . . ?
C31' C26' C27' 117.8(5) . . ?
C31' C26' C25' 124.2(4) . . ?
C27' C26' C25' 118.0(4) . . ?
C28' C27' C26' 121.8(6) . . ?
C28' C27' H27' 119.1 . . ?
C26' C27' H27' 119.1 . . ?
C29' C28' C27' 119.7(6) . . ?
C29' C28' H28' 120.1 . . ?
C27' C28' H28' 120.1 . . ?
C30' C29' C28' 119.7(6) . . ?
C30' C29' H29' 120.1 . . ?
C28' C29' H29' 120.1 . . ?
C29' C30' C31' 121.4(6) . . ?
C29' C30' H30' 119.3 . . ?
C31' C30' H30' 119.3 . . ?
C26' C31' C30' 119.5(5) . . ?
C26' C31' H31' 120.2 . . ?
C30' C31' H31' 120.2 . . ?

loop_
_geom_bond_atom_site_label_1
_geom_bond_atom_site_label_2
_geom_bond_distance
_geom_bond_site_symmetry_2
_geom_bond_publ_flag
S1 C8 1.738(4) . ?
S1 C5 1.746(5) . ?
O1 C11 1.351(5) . ?
O1 C7 1.387(5) . ?
O2 C11 1.195(5) . ?
O3 C25 1.223(5) . ?
N1 C25 1.349(5) . ?
N1 C10 1.450(5) . ?
N1 H1 0.84(2) . ?
C1 C2 1.382(7) . ?
C1 C6 1.399(7) . ?
C1 H1A 0.9300 . ?
C2 C3 1.411(10) . ?
C2 H2 0.9300 . ?
C3 C4 1.358(9) . ?
C3 H3 0.9300 . ?
C4 C5 1.397(7) . ?
C4 H4 0.9300 . ?
C5 C6 1.394(7) . ?
C6 C7 1.424(6) . ?
C7 C8 1.341(6) . ?
C8 C9 1.499(6) . ?
C9 C19 1.512(6) . ?
C9 C10 1.576(6) . ?
C9 H9 0.9800 . ?
C10 C11 1.536(5) . ?
C10 C12 1.556(6) . ?
C12 C13 1.508(6) . ?
C12 H12A 0.9700 . ?
C12 H12B 0.9700 . ?
C13 C18 1.380(7) . ?
C13 C14 1.388(7) . ?
C14 C15 1.379(10) . ?
C14 H14 0.9300 . ?
C15 C16 1.379(12) . ?
C15 H15 0.9300 . ?
C16 C17 1.357(12) . ?
C16 H16 0.9300 . ?
C17 C18 1.396(10) . ?
C17 H17 0.9300 . ?
C18 H18 0.9300 . ?
C19 C24 1.392(6) . ?
C19 C20 1.395(7) . ?
C20 C21 1.393(9) . ?
C20 H20 0.9300 . ?
C21 C22 1.381(10) . ?
C21 H21 0.9300 . ?
C22 C23 1.372(10) . ?
C22 H22 0.9300 . ?
C23 C24 1.377(8) . ?
C23 H23 0.9300 . ?
C24 H24 0.9300 . ?
C25 C26 1.505(6) . ?
C26 C31 1.377(8) . ?
C26 C27 1.383(7) . ?
C27 C28 1.404(10) . ?
C27 H27 0.9300 . ?
C28 C29 1.349(12) . ?
C28 H28 0.9300 . ?
C29 C30 1.361(11) . ?
C29 H29 0.9300 . ?
C30 C31 1.385(8) . ?
C30 H30 0.9300 . ?
C31 H31 0.9300 . ?
S1' C8' 1.742(5) . ?
S1' C5' 1.744(5) . ?
O1' C11' 1.371(6) . ?
O1' C7' 1.396(6) . ?
O2' C11' 1.173(6) . ?
O3' C25' 1.228(5) . ?
N1' C25' 1.346(5) . ?
N1' C10' 1.456(5) . ?
N1' H1' 0.87(5) . ?
C1' C2' 1.387(10) . ?
C1' C6' 1.409(7) . ?
C1' H1'A 0.9300 . ?
C2' C3' 1.405(12) . ?
C2' H2' 0.9300 . ?
C3' C4' 1.360(10) . ?
C3' H3' 0.9300 . ?
C4' C5' 1.388(8) . ?
C4' H4' 0.9300 . ?
C5' C6' 1.377(8) . ?
C6' C7' 1.442(7) . ?
C7' C8' 1.335(6) . ?
C8' C9' 1.491(6) . ?
C9' C19' 1.520(6) . ?
C9' C10' 1.553(6) . ?
C9' H9' 0.9800 . ?
C10' C11' 1.538(5) . ?
C10' C12' 1.567(6) . ?
C12' C13' 1.510(7) . ?
C12' H12C 0.9700 . ?
C12' H12D 0.9700 . ?
C13' C18' 1.371(7) . ?
C13' C14' 1.382(7) . ?
C14' C15' 1.382(10) . ?
C14' H14' 0.9300 . ?
C15' C16' 1.372(11) . ?
C15' H15' 0.9300 . ?
C16' C17' 1.370(9) . ?
C16' H16' 0.9300 . ?
C17' C18' 1.375(9) . ?
C17' H17' 0.9300 . ?
C18' H18' 0.9300 . ?
C19' C24' 1.377(7) . ?
C19' C20' 1.391(6) . ?
C20' C21' 1.381(7) . ?
C20' H20' 0.9300 . ?
C21' C22' 1.371(9) . ?
C21' H21' 0.9300 . ?
C22' C23' 1.344(11) . ?
C22' H22' 0.9300 . ?
C23' C24' 1.393(9) . ?
C23' H23' 0.9300 . ?
C24' H24' 0.9300 . ?
C25' C26' 1.492(6) . ?
C26' C31' 1.372(6) . ?
C26' C27' 1.382(7) . ?
C27' C28' 1.368(9) . ?
C27' H27' 0.9300 . ?
C28' C29' 1.356(10) . ?
C28' H28' 0.9300 . ?
C29' C30' 1.346(10) . ?
C29' H29' 0.9300 . ?
C30' C31' 1.391(8) . ?
C30' H30' 0.9300 . ?
C31' H31' 0.9300 . ?

loop_
_geom_hbond_atom_site_label_D
_geom_hbond_atom_site_label_H
_geom_hbond_atom_site_label_A
_geom_hbond_distance_DH
_geom_hbond_distance_HA
_geom_hbond_distance_DA
_geom_hbond_angle_DHA
_geom_hbond_site_symmetry_A
N1' H1' O2 0.87(5) 2.69(5) 3.459(4) 148(4) 1_666
N1 H1 O2 0.84(2) 2.17(4) 2.633(4) 114(3) .

loop_
_geom_torsion_atom_site_label_1
_geom_torsion_atom_site_label_2
_geom_torsion_atom_site_label_3
_geom_torsion_atom_site_label_4
_geom_torsion
_geom_torsion_site_symmetry_1
_geom_torsion_site_symmetry_2
_geom_torsion_site_symmetry_3
_geom_torsion_site_symmetry_4
_geom_torsion_publ_flag
C6 C1 C2 C3 0.8(8) . . . . ?
C1 C2 C3 C4 -2.2(8) . . . . ?
C2 C3 C4 C5 1.4(8) . . . . ?
C3 C4 C5 C6 0.7(8) . . . . ?
C3 C4 C5 S1 -178.6(4) . . . . ?
C8 S1 C5 C6 1.2(4) . . . . ?
C8 S1 C5 C4 -179.5(5) . . . . ?
C4 C5 C6 C1 -2.0(7) . . . . ?
S1 C5 C6 C1 177.4(4) . . . . ?
C4 C5 C6 C7 178.0(5) . . . . ?
S1 C5 C6 C7 -2.6(5) . . . . ?
C2 C1 C6 C5 1.3(7) . . . . ?
C2 C1 C6 C7 -178.8(5) . . . . ?
C11 O1 C7 C8 14.8(6) . . . . ?
C11 O1 C7 C6 -165.3(4) . . . . ?
C5 C6 C7 C8 3.3(6) . . . . ?
C1 C6 C7 C8 -176.7(5) . . . . ?
C5 C6 C7 O1 -176.6(4) . . . . ?
C1 C6 C7 O1 3.5(7) . . . . ?
O1 C7 C8 C9 -6.3(7) . . . . ?
C6 C7 C8 C9 173.9(4) . . . . ?
O1 C7 C8 S1 177.4(3) . . . . ?
C6 C7 C8 S1 -2.5(6) . . . . ?
C5 S1 C8 C7 0.7(4) . . . . ?
C5 S1 C8 C9 -175.4(4) . . . . ?
C7 C8 C9 C19 97.8(5) . . . . ?
S1 C8 C9 C19 -86.5(5) . . . . ?
C7 C8 C9 C10 -28.6(6) . . . . ?
S1 C8 C9 C10 147.1(4) . . . . ?
C25 N1 C10 C11 -175.9(4) . . . . ?
C25 N1 C10 C12 -58.5(5) . . . . ?
C25 N1 C10 C9 64.9(5) . . . . ?
C8 C9 C10 N1 170.4(3) . . . . ?
C19 C9 C10 N1 45.1(5) . . . . ?
C8 C9 C10 C11 53.0(4) . . . . ?
C19 C9 C10 C11 -72.2(4) . . . . ?
C8 C9 C10 C12 -65.5(4) . . . . ?
C19 C9 C10 C12 169.2(3) . . . . ?
C7 O1 C11 O2 -165.7(4) . . . . ?
C7 O1 C11 C10 15.8(5) . . . . ?
N1 C10 C11 O2 8.4(6) . . . . ?
C12 C10 C11 O2 -110.4(4) . . . . ?
C9 C10 C11 O2 130.6(4) . . . . ?
N1 C10 C11 O1 -173.1(3) . . . . ?
C12 C10 C11 O1 68.1(4) . . . . ?
C9 C10 C11 O1 -50.9(4) . . . . ?
N1 C10 C12 C13 -64.3(4) . . . . ?
C11 C10 C12 C13 51.2(5) . . . . ?
C9 C10 C12 C13 170.0(3) . . . . ?
C10 C12 C13 C18 -89.5(5) . . . . ?
C10 C12 C13 C14 90.8(5) . . . . ?
C18 C13 C14 C15 -0.3(8) . . . . ?
C12 C13 C14 C15 179.4(5) . . . . ?
C13 C14 C15 C16 0.7(10) . . . . ?
C14 C15 C16 C17 -0.6(11) . . . . ?
C15 C16 C17 C18 0.1(10) . . . . ?
C14 C13 C18 C17 -0.2(7) . . . . ?
C12 C13 C18 C17 -179.9(5) . . . . ?
C16 C17 C18 C13 0.4(9) . . . . ?
C8 C9 C19 C24 145.5(4) . . . . ?
C10 C9 C19 C24 -93.9(4) . . . . ?
C8 C9 C19 C20 -31.5(6) . . . . ?
C10 C9 C19 C20 89.1(5) . . . . ?
C24 C19 C20 C21 0.8(7) . . . . ?
C9 C19 C20 C21 177.9(5) . . . . ?
C19 C20 C21 C22 1.0(9) . . . . ?
C20 C21 C22 C23 -1.8(10) . . . . ?
C21 C22 C23 C24 0.8(10) . . . . ?
C22 C23 C24 C19 1.1(9) . . . . ?
C20 C19 C24 C23 -1.9(7) . . . . ?
C9 C19 C24 C23 -179.0(5) . . . . ?
C10 N1 C25 O3 -12.6(7) . . . . ?
C10 N1 C25 C26 165.3(4) . . . . ?
O3 C25 C26 C31 157.7(5) . . . . ?
N1 C25 C26 C31 -20.2(7) . . . . ?
O3 C25 C26 C27 -18.8(7) . . . . ?
N1 C25 C26 C27 163.3(4) . . . . ?
C31 C26 C27 C28 -1.1(8) . . . . ?
C25 C26 C27 C28 175.6(5) . . . . ?
C26 C27 C28 C29 -0.4(10) . . . . ?
C27 C28 C29 C30 1.7(11) . . . . ?
C28 C29 C30 C31 -1.5(11) . . . . ?
C27 C26 C31 C30 1.3(9) . . . . ?
C25 C26 C31 C30 -175.2(6) . . . . ?
C29 C30 C31 C26 0.0(11) . . . . ?
C6' C1' C2' C3' 0.3(9) . . . . ?
C1' C2' C3' C4' 0.3(11) . . . . ?
C2' C3' C4' C5' -0.1(10) . . . . ?
C3' C4' C5' C6' -0.6(9) . . . . ?
C3' C4' C5' S1' -178.5(5) . . . . ?
C8' S1' C5' C6' -0.5(4) . . . . ?
C8' S1' C5' C4' 177.6(5) . . . . ?
C4' C5' C6' C1' 1.2(7) . . . . ?
S1' C5' C6' C1' 179.4(4) . . . . ?
C4' C5' C6' C7' -176.8(5) . . . . ?
S1' C5' C6' C7' 1.4(5) . . . . ?
C2' C1' C6' C5' -1.0(8) . . . . ?
C2' C1' C6' C7' 176.6(5) . . . . ?
C11' O1' C7' C8' 6.5(6) . . . . ?
C11' O1' C7' C6' -173.2(4) . . . . ?
C5' C6' C7' C8' -2.0(6) . . . . ?
C1' C6' C7' C8' -179.8(5) . . . . ?
C5' C6' C7' O1' 177.8(4) . . . . ?
C1' C6' C7' O1' 0.0(7) . . . . ?
O1' C7' C8' C9' 2.3(7) . . . . ?
C6' C7' C8' C9' -177.9(4) . . . . ?
O1' C7' C8' S1' -178.1(3) . . . . ?
C6' C7' C8' S1' 1.6(5) . . . . ?
C5' S1' C8' C7' -0.6(4) . . . . ?
C5' S1' C8' C9' 178.9(4) . . . . ?
C7' C8' C9' C19' 97.6(5) . . . . ?
S1' C8' C9' C19' -81.9(4) . . . . ?
C7' C8' C9' C10' -27.9(5) . . . . ?
S1' C8' C9' C10' 152.6(3) . . . . ?
C25' N1' C10' C11' -177.6(4) . . . . ?
C25' N1' C10' C9' 58.4(5) . . . . ?
C25' N1' C10' C12' -63.0(5) . . . . ?
C8' C9' C10' N1' 163.9(3) . . . . ?
C19' C9' C10' N1' 40.2(4) . . . . ?
C8' C9' C10' C11' 44.6(4) . . . . ?
C19' C9' C10' C11' -79.1(4) . . . . ?
C8' C9' C10' C12' -73.1(4) . . . . ?
C19' C9' C10' C12' 163.2(3) . . . . ?
C7' O1' C11' O2' -170.3(4) . . . . ?
C7' O1' C11' C10' 13.8(6) . . . . ?
N1' C10' C11' O2' 20.4(6) . . . . ?
C9' C10' C11' O2' 143.5(4) . . . . ?
C12' C10' C11' O2' -97.6(5) . . . . ?
N1' C10' C11' O1' -164.0(4) . . . . ?
C9' C10' C11' O1' -40.9(5) . . . . ?
C12' C10' C11' O1' 78.1(5) . . . . ?
N1' C10' C12' C13' -52.4(5) . . . . ?
C11' C10' C12' C13' 61.7(5) . . . . ?
C9' C10' C12' C13' -176.1(3) . . . . ?
C10' C12' C13' C18' 89.3(5) . . . . ?
C10' C12' C13' C14' -92.0(6) . . . . ?
C18' C13' C14' C15' -0.5(9) . . . . ?
C12' C13' C14' C15' -179.2(6) . . . . ?
C13' C14' C15' C16' -0.5(13) . . . . ?
C14' C15' C16' C17' 1.3(14) . . . . ?
C15' C16' C17' C18' -1.0(13) . . . . ?
C14' C13' C18' C17' 0.8(8) . . . . ?
C12' C13' C18' C17' 179.5(5) . . . . ?
C16' C17' C18' C13' -0.1(10) . . . . ?
C8' C9' C19' C24' 118.3(5) . . . . ?
C10' C9' C19' C24' -120.7(5) . . . . ?
C8' C9' C19' C20' -61.7(6) . . . . ?
C10' C9' C19' C20' 59.4(6) . . . . ?
C24' C19' C20' C21' -0.9(8) . . . . ?
C9' C19' C20' C21' 179.1(5) . . . . ?
C19' C20' C21' C22' -0.5(9) . . . . ?
C20' C21' C22' C23' 2.1(11) . . . . ?
C21' C22' C23' C24' -2.2(12) . . . . ?
C20' C19' C24' C23' 0.7(9) . . . . ?
C9' C19' C24' C23' -179.2(6) . . . . ?
C22' C23' C24' C19' 0.8(12) . . . . ?
C10' N1' C25' O3' -4.4(7) . . . . ?
C10' N1' C25' C26' 175.2(4) . . . . ?
O3' C25' C26' C31' 177.7(5) . . . . ?
N1' C25' C26' C31' -2.0(7) . . . . ?
O3' C25' C26' C27' -0.9(7) . . . . ?
N1' C25' C26' C27' 179.4(5) . . . . ?
C31' C26' C27' C28' 0.0(9) . . . . ?
C25' C26' C27' C28' 178.7(6) . . . . ?
C26' C27' C28' C29' 0.7(12) . . . . ?
C27' C28' C29' C30' -0.5(12) . . . . ?
C28' C29' C30' C31' -0.4(12) . . . . ?
C27' C26' C31' C30' -1.0(8) . . . . ?
C25' C26' C31' C30' -179.5(5) . . . . ?
C29' C30' C31' C26' 1.2(11) . . . . ?
